data_1516172
loop_
_publ_author_name
'Yu, Changjiang'
'Jiao, Lijuan'
'Zhang, Ping'
'Feng, Zeya'
'Cheng, Chi'
'Wei, Yun'
'Mu, Xiaolong'
'Hao, Erhong'

_publ_section_title
;
 Highly Fluorescent BF2 Complexes of Hydrazine-Schiff Base Linked
 Bispyrrole.
;
_journal_issue 11
_journal_name_full 'Organic letters'
_journal_page_first 3048
_journal_page_last 3051
_journal_paper_doi 10.1021/ol501162f
_journal_volume 16
_journal_year 2014
_chemical_formula_sum 'C10 H9 B F2 N4'
_chemical_formula_weight 234.02
_chemical_name_systematic
; 
 ? 
;
_space_group_IT_number 61
_symmetry_cell_setting orthorhombic
_symmetry_space_group_name_Hall '-P 2ac 2ab'
_symmetry_space_group_name_H-M 'P b c a'
_atom_sites_solution_hydrogens geom
_atom_sites_solution_primary direct
_atom_sites_solution_secondary difmap
_audit_creation_method SHELXL-97
_cell_angle_alpha 90.00
_cell_angle_beta 90.00
_cell_angle_gamma 90.00
_cell_formula_units_Z 8
_cell_length_a 12.306(3)
_cell_length_b 9.480(2)
_cell_length_c 18.766(4)
_cell_measurement_reflns_used 2238
_cell_measurement_temperature 293(2)
_cell_measurement_theta_max 0.00
_cell_measurement_theta_min 0.00
_cell_volume 2189.3(8)
_computing_cell_refinement 'Bruker SMART'
_computing_data_collection 'Bruker SMART'
_computing_data_reduction 'Bruker SAINT'
_computing_molecular_graphics 'Bruker SHELXTL'
_computing_publication_material 'Bruker SHELXTL'
_computing_structure_refinement 'SHELXL-97 (Sheldrick, 1997)'
_computing_structure_solution 'SHELXS-97 (Sheldrick, 1990)'
_diffrn_ambient_temperature 293(2)
_diffrn_measured_fraction_theta_full 0.997
_diffrn_measured_fraction_theta_max 0.997
_diffrn_measurement_device_type 'CCD area detector'
_diffrn_measurement_method 'phi and omega scans'
_diffrn_radiation_monochromator graphite
_diffrn_radiation_source 'fine-focus sealed tube'
_diffrn_radiation_type MoK\a
_diffrn_radiation_wavelength 0.71073
_diffrn_reflns_av_R_equivalents 0.0964
_diffrn_reflns_av_sigmaI/netI 0.0677
_diffrn_reflns_limit_h_max 15
_diffrn_reflns_limit_h_min -15
_diffrn_reflns_limit_k_max 12
_diffrn_reflns_limit_k_min -12
_diffrn_reflns_limit_l_max 24
_diffrn_reflns_limit_l_min -24
_diffrn_reflns_number 17153
_diffrn_reflns_theta_full 27.59
_diffrn_reflns_theta_max 27.59
_diffrn_reflns_theta_min 2.17
_exptl_absorpt_coefficient_mu 0.113
_exptl_absorpt_correction_T_max 0.9888
_exptl_absorpt_correction_T_min 0.9855
_exptl_absorpt_correction_type multi-scan
_exptl_crystal_colour colorless
_exptl_crystal_density_diffrn 1.420
_exptl_crystal_density_method 'not measured'
_exptl_crystal_description block
_exptl_crystal_F_000 960
_exptl_crystal_size_max 0.13
_exptl_crystal_size_mid 0.12
_exptl_crystal_size_min 0.10
_refine_diff_density_max 0.161
_refine_diff_density_min -0.142
_refine_diff_density_rms 0.036
_refine_ls_extinction_coef 0.0051(8)
_refine_ls_extinction_expression Fc^*^=kFc[1+0.001xFc^2^\l^3^/sin(2\q)]^-1/4^
_refine_ls_extinction_method SHELXL
_refine_ls_goodness_of_fit_ref 0.947
_refine_ls_hydrogen_treatment mixed
_refine_ls_matrix_type full
_refine_ls_number_parameters 159
_refine_ls_number_reflns 2536
_refine_ls_number_restraints 0
_refine_ls_restrained_S_all 0.947
_refine_ls_R_factor_all 0.1470
_refine_ls_R_factor_gt 0.0474
_refine_ls_shift/su_max 0.000
_refine_ls_shift/su_mean 0.000
_refine_ls_structure_factor_coef Fsqd
_refine_ls_weighting_details 'calc w=1/[\s^2^(Fo^2^)+(0.0531P)^2^+0.0000P] where P=(Fo^2^+2Fc^2^)/3'
_refine_ls_weighting_scheme calc
_refine_ls_wR_factor_gt 0.0952
_refine_ls_wR_factor_ref 0.1272
_reflns_number_gt 1098
_reflns_number_total 2536
_reflns_threshold_expression >2sigma(I)
_cod_data_source_file ol501162f_si_002.cif
_cod_data_source_block 140324a
_cod_depositor_comments
;
The following automatic conversions were performed:

'_symmetry_cell_setting' value 'Orthorhombic' changed to
'orthorhombic' according to
/usr/data/users/saulius/crontab/automatic-downloads/rss-feeds/ACS/lib/dictionaries/cif_core.dic
dictionary named 'cif_core.dic' version 2.4.2 from 2011-04-26.

Automatic conversion script
Id: cif_fix_values 2281 2013-09-26 08:29:07Z andrius 

 Adding full bibliography for 1516169--1516173.cif.
;
_cod_original_cell_volume 2189.4(8)
_cod_original_sg_symbol_H-M Pbca
_cod_database_code 1516172

loop_
_symmetry_equiv_pos_as_xyz
'x, y, z'
'-x+1/2, -y, z+1/2'
'-x, y+1/2, -z+1/2'
'x+1/2, -y+1/2, -z'
'-x, -y, -z'
'x-1/2, y, -z-1/2'
'x, -y-1/2, z-1/2'
'-x-1/2, y-1/2, z'

loop_
_atom_site_label
_atom_site_type_symbol
_atom_site_fract_x
_atom_site_fract_y
_atom_site_fract_z
_atom_site_U_iso_or_equiv
_atom_site_adp_type
_atom_site_occupancy
_atom_site_symmetry_multiplicity
_atom_site_calc_flag
_atom_site_refinement_flags
B1 B 0.0855(2) 0.1695(3) 0.40653(16) 0.0599(7) Uani 1 1 d .
C1 C 0.0545(2) 0.3363(3) 0.29837(15) 0.0833(8) Uani 1 1 d .
H1 H -0.0196 0.3215 0.2923 0.100 Uiso 1 1 calc R
C2 C 0.1166(3) 0.4273(3) 0.25886(15) 0.0917(9) Uani 1 1 d .
H2 H 0.0924 0.4844 0.2218 0.110 Uiso 1 1 calc R
C3 C 0.2227(3) 0.4187(3) 0.28430(14) 0.0827(8) Uani 1 1 d .
H3 H 0.2824 0.4690 0.2677 0.099 Uiso 1 1 calc R
C4 C 0.2223(2) 0.3208(2) 0.33895(13) 0.0641(7) Uani 1 1 d .
C5 C 0.30609(19) 0.2678(2) 0.38315(14) 0.0634(7) Uani 1 1 d .
H5 H 0.3753 0.3030 0.3742 0.076 Uiso 1 1 calc R
C6 C 0.18615(16) 0.0350(2) 0.49909(12) 0.0554(6) Uani 1 1 d .
H6 H 0.1163 0.0012 0.5073 0.066 Uiso 1 1 calc R
C7 C 0.26549(17) -0.0207(2) 0.54431(12) 0.0537(6) Uani 1 1 d .
C8 C 0.2514(2) -0.1244(3) 0.59523(13) 0.0724(7) Uani 1 1 d .
H8 H 0.1862 -0.1690 0.6060 0.087 Uiso 1 1 calc R
C9 C 0.3496(2) -0.1506(3) 0.62725(14) 0.0767(8) Uani 1 1 d .
H9 H 0.3632 -0.2160 0.6631 0.092 Uiso 1 1 calc R
C10 C 0.4238(2) -0.0616(3) 0.59617(13) 0.0669(7) Uani 1 1 d .
H10 H 0.4972 -0.0563 0.6079 0.080 Uiso 1 1 calc R
F1 F 0.01566(10) 0.23106(14) 0.45576(8) 0.0815(5) Uani 1 1 d .
F2 F 0.03632(11) 0.04866(14) 0.38111(8) 0.0888(5) Uani 1 1 d .
N1 N 0.11805(16) 0.27041(19) 0.34820(10) 0.0633(6) Uani 1 1 d .
N2 N 0.29914(14) 0.17677(19) 0.43430(11) 0.0585(5) Uani 1 1 d .
N3 N 0.19322(13) 0.12642(18) 0.44716(10) 0.0522(5) Uani 1 1 d .
N4 N 0.37389(15) 0.0163(2) 0.54628(11) 0.0554(5) Uani 1 1 d .
H4 H 0.398(2) 0.087(3) 0.5158(13) 0.101(10) Uiso 1 1 d .

loop_
_atom_site_aniso_label
_atom_site_aniso_U_11
_atom_site_aniso_U_22
_atom_site_aniso_U_33
_atom_site_aniso_U_23
_atom_site_aniso_U_13
_atom_site_aniso_U_12
B1 0.0510(17) 0.0593(18) 0.069(2) -0.0062(16) -0.0161(15) 0.0109(14)
C1 0.088(2) 0.097(2) 0.0648(19) -0.0091(17) -0.0173(16) 0.0358(18)
C2 0.129(3) 0.083(2) 0.0622(19) 0.0016(17) -0.013(2) 0.038(2)
C3 0.114(3) 0.0660(18) 0.0677(19) 0.0045(15) 0.0009(17) 0.0092(16)
C4 0.0733(18) 0.0535(15) 0.0654(18) -0.0046(13) -0.0067(14) 0.0063(13)
C5 0.0588(16) 0.0568(15) 0.0744(17) -0.0012(14) -0.0028(13) -0.0071(12)
C6 0.0365(12) 0.0633(15) 0.0663(16) -0.0015(13) -0.0035(11) -0.0046(11)
C7 0.0441(14) 0.0563(14) 0.0608(15) -0.0002(12) -0.0065(11) -0.0028(11)
C8 0.0635(17) 0.0788(19) 0.0749(18) 0.0144(16) -0.0068(14) -0.0135(14)
C9 0.0775(19) 0.0803(19) 0.0723(18) 0.0157(15) -0.0106(15) 0.0017(16)
C10 0.0518(15) 0.0763(17) 0.0728(17) -0.0057(15) -0.0195(13) 0.0102(13)
F1 0.0558(9) 0.0970(11) 0.0917(11) 0.0055(8) 0.0057(8) 0.0285(7)
F2 0.0673(9) 0.0752(10) 0.1238(13) -0.0048(9) -0.0448(8) -0.0021(7)
N1 0.0628(14) 0.0653(13) 0.0619(13) -0.0042(11) -0.0124(11) 0.0175(11)
N2 0.0437(11) 0.0558(12) 0.0761(14) 0.0054(11) -0.0053(9) -0.0046(9)
N3 0.0392(11) 0.0530(11) 0.0644(13) -0.0006(10) -0.0059(9) 0.0012(8)
N4 0.0429(11) 0.0566(12) 0.0666(14) -0.0002(11) -0.0097(10) 0.0011(10)

loop_
_atom_type_symbol
_atom_type_description
_atom_type_scat_dispersion_real
_atom_type_scat_dispersion_imag
_atom_type_scat_source
C C 0.0033 0.0016 'International Tables Vol C Tables 4.2.6.8 and 6.1.1.4'
H H 0.0000 0.0000 'International Tables Vol C Tables 4.2.6.8 and 6.1.1.4'
B B 0.0013 0.0007 'International Tables Vol C Tables 4.2.6.8 and 6.1.1.4'
N N 0.0061 0.0033 'International Tables Vol C Tables 4.2.6.8 and 6.1.1.4'
F F 0.0171 0.0103 'International Tables Vol C Tables 4.2.6.8 and 6.1.1.4'

loop_
_geom_angle_atom_site_label_1
_geom_angle_atom_site_label_2
_geom_angle_atom_site_label_3
_geom_angle
F2 B1 F1 107.8(2)
F2 B1 N1 113.1(2)
F1 B1 N1 112.3(2)
F2 B1 N3 108.65(18)
F1 B1 N3 107.8(2)
N1 B1 N3 106.9(2)
N1 C1 C2 109.7(3)
N1 C1 H1 125.1
C2 C1 H1 125.1
C1 C2 C3 107.5(3)
C1 C2 H2 126.3
C3 C2 H2 126.3
C4 C3 C2 106.9(3)
C4 C3 H3 126.6
C2 C3 H3 126.6
N1 C4 C3 109.2(2)
N1 C4 C5 118.7(2)
C3 C4 C5 132.1(3)
N2 C5 C4 128.6(2)
N2 C5 H5 115.7
C4 C5 H5 115.7
N3 C6 C7 131.1(2)
N3 C6 H6 114.5
C7 C6 H6 114.5
N4 C7 C8 106.4(2)
N4 C7 C6 126.6(2)
C8 C7 C6 127.0(2)
C9 C8 C7 108.8(2)
C9 C8 H8 125.6
C7 C8 H8 125.6
C8 C9 C10 106.8(2)
C8 C9 H9 126.6
C10 C9 H9 126.6
N4 C10 C9 109.3(2)
N4 C10 H10 125.4
C9 C10 H10 125.4
C1 N1 C4 106.7(2)
C1 N1 B1 129.3(2)
C4 N1 B1 123.89(19)
C5 N2 N3 114.47(18)
C6 N3 N2 114.46(17)
C6 N3 B1 118.33(19)
N2 N3 B1 127.21(19)
C10 N4 C7 108.8(2)
C10 N4 H4 132.7(17)
C7 N4 H4 118.5(17)

loop_
_geom_bond_atom_site_label_1
_geom_bond_atom_site_label_2
_geom_bond_distance
B1 F2 1.381(3)
B1 F1 1.390(3)
B1 N1 1.508(3)
B1 N3 1.582(3)
C1 N1 1.370(3)
C1 C2 1.371(4)
C1 H1 0.9300
C2 C3 1.392(4)
C2 H2 0.9300
C3 C4 1.383(3)
C3 H3 0.9300
C4 N1 1.380(3)
C4 C5 1.416(3)
C5 N2 1.293(3)
C5 H5 0.9300
C6 N3 1.307(3)
C6 C7 1.397(3)
C6 H6 0.9300
C7 N4 1.380(3)
C7 C8 1.382(3)
C8 C9 1.372(3)
C8 H8 0.9300
C9 C10 1.373(3)
C9 H9 0.9300
C10 N4 1.342(3)
C10 H10 0.9300
N2 N3 1.409(2)
N4 H4 0.93(2)
